data_7244383
loop_
_publ_author_name
'Kar, Sayan'
'Luo, Jie'
'Rauch, Michael'
'Diskin-Posner, Yael'
'Ben-David, Yehoshoa'
'Milstein, David'

_publ_section_title
;
 Dehydrogenative ester synthesis from enol ethers and water with a
 ruthenium complex catalyzing two reactions in synergy
;
_journal_issue 4
_journal_name_full 'Green Chemistry'
_journal_page_first 1481
_journal_page_last 1487
_journal_paper_doi 10.1039/D1GC04574A
_journal_volume 24
_journal_year 2022
_chemical_formula_moiety 'C40 H33 N O P2 Ru, C6 H6'
_chemical_formula_sum 'C46 H39 N O P2 Ru'
_chemical_formula_weight 784.79
_space_group_crystal_system monoclinic
_space_group_IT_number 14
_space_group_name_Hall '-P 2yn'
_space_group_name_H-M_alt 'P 1 21/n 1'
_atom_sites_solution_hydrogens mixed
_atom_sites_solution_primary dual
_audit_creation_date 2020-12-20
_audit_creation_method
;
Olex2 1.3
(compiled 2020.11.12 svn.r5f609507 for OlexSys, GUI svn.r6226)
;
_audit_update_record
;
2021-04-25 deposited with the CCDC.	2022-02-02 downloaded from the CCDC.
;
_cell_angle_alpha 90
_cell_angle_beta 91.1120(10)
_cell_angle_gamma 90
_cell_formula_units_Z 4
_cell_length_a 12.7847(2)
_cell_length_b 19.6339(3)
_cell_length_c 14.6880(2)
_cell_measurement_reflns_used 54279
_cell_measurement_temperature 100.00(10)
_cell_measurement_theta_max 35.3290
_cell_measurement_theta_min 1.7340
_cell_volume 3686.19(9)
_computing_cell_refinement 'CrysAlisPro 1.171.40.80a (Rigaku OD, 2020)'
_computing_data_collection 'CrysAlisPro 1.171.40.80a (Rigaku OD, 2020)'
_computing_data_reduction 'CrysAlisPro 1.171.40.80a (Rigaku OD, 2020)'
_computing_molecular_graphics 'Olex2 1.3 (Dolomanov et al., 2009)'
_computing_publication_material 'Olex2 1.3 (Dolomanov et al., 2009)'
_computing_structure_refinement 'SHELXL 2014/7 (Sheldrick, 2015)'
_computing_structure_solution 'SHELXT  (Sheldrick, 2015)'
_diffrn_ambient_environment N~2~
_diffrn_ambient_temperature 100.00(10)
_diffrn_detector 'Hybrid Pixel Array Detector'
_diffrn_detector_area_resol_mean 5.8140
_diffrn_detector_type 'Pilatus 300K'
_diffrn_measured_fraction_theta_full 1.000
_diffrn_measured_fraction_theta_max 1.000
_diffrn_measurement_details
;
List of Runs (angles in degrees, time in seconds):

  # Type    Start    End  Width  t~exp~   \w     \q     \k     \f   Frames
#--------------------------------------------------------------------------
  1  \w    -26.00  53.00   0.25    2.00    --  -28.90  19.00  30.00  316
  2  \w     71.00 102.00   0.25    2.00    --   27.81  74.00  57.00  124
  3  \w     64.00  90.00   0.25    2.00    --   27.81 178.00 -30.00  104
  4  \w     65.00 110.00   0.25    2.00    --   27.81 178.00 -90.00  180
  5  \w     63.00 111.00   0.25    2.00    --   27.81 178.00  30.00  192
  6  \w      8.00  65.00   0.25    2.00    --   27.81  74.00  57.00  228
  7  \w    -22.00  53.00   0.25    2.00    --  -28.90  19.00  90.00  300
  8  \w     27.00  65.00   0.25    2.00    --   27.81 -74.00 -70.00  152
  9  \w     47.00  78.00   0.25    2.00    --   27.81 -99.00-150.00  124
 10  \w     60.00 108.00   0.25    2.00    --   27.81-178.00-180.00  192
 11  \w     70.00  98.00   0.25    2.00    --   27.81-178.00-150.00  112
 12  \w     -2.00  41.00   0.25    2.00    --   27.81 -99.00-150.00  172
 13  \w    -38.00 -12.00   0.25    2.00    --   27.81 -74.00 -70.00  104
 14  \w    -33.00   7.00   0.25    2.00    --  -28.90  74.00  57.00  160
 15  \w    -62.00 -10.00   0.25    2.00    --   27.81 -19.00 -30.00  208
 16  \w    -10.00  53.00   0.25    2.00    --  -28.90  19.00-150.00  252
 17  \w    -90.00 -34.00   0.25    2.00    --  -28.90 -74.00 -70.00  224
 18  \w   -109.00  13.00   0.25    2.00    --  -28.90 -77.00 -90.00  488
 19  \w     -2.00  80.00   0.25    2.00    --   27.81 -99.00 120.00  328
 20  \w    -61.00  40.00   0.25    2.00    --  -28.90  57.00 150.00  404
 21  \w   -110.00   2.00   0.25    2.00    --  -28.90 -57.00 -60.00  448
 22  \w   -110.00 -43.00   0.25    2.00    --  -28.90-178.00  60.00  268
;
_diffrn_measurement_device 'four-circle diffractometer'
_diffrn_measurement_device_type 'XtaLAB Synergy, Dualflex, Pilatus 300K'
_diffrn_measurement_method '\w scans'
_diffrn_orient_matrix_type 'CrysAlisPro convention (1999,Acta A55,543-557)'
_diffrn_orient_matrix_UB_11 -0.0209007000
_diffrn_orient_matrix_UB_12 0.0294717000
_diffrn_orient_matrix_UB_13 0.0208097000
_diffrn_orient_matrix_UB_21 -0.0464078000
_diffrn_orient_matrix_UB_22 -0.0034695000
_diffrn_orient_matrix_UB_23 -0.0268359000
_diffrn_orient_matrix_UB_31 -0.0221232000
_diffrn_orient_matrix_UB_32 -0.0206067000
_diffrn_orient_matrix_UB_33 0.0343344000
_diffrn_radiation_monochromator mirror
_diffrn_radiation_probe x-ray
_diffrn_radiation_type 'Mo K\a'
_diffrn_radiation_wavelength 0.71073
_diffrn_reflns_av_R_equivalents 0.0729
_diffrn_reflns_av_unetI/netI 0.0347
_diffrn_reflns_Laue_measured_fraction_full 1.000
_diffrn_reflns_Laue_measured_fraction_max 1.000
_diffrn_reflns_limit_h_max 19
_diffrn_reflns_limit_h_min -19
_diffrn_reflns_limit_k_max 30
_diffrn_reflns_limit_k_min -30
_diffrn_reflns_limit_l_max 22
_diffrn_reflns_limit_l_min -22
_diffrn_reflns_number 143025
_diffrn_reflns_point_group_measured_fraction_full 1.000
_diffrn_reflns_point_group_measured_fraction_max 1.000
_diffrn_reflns_theta_full 25.242
_diffrn_reflns_theta_max 33.141
_diffrn_reflns_theta_min 1.732
_diffrn_source 'micro-focus sealed X-ray tube'
_diffrn_source_type 'PhotonJet (Mo) X-ray Source'
_exptl_absorpt_coefficient_mu 0.550
_exptl_absorpt_correction_T_max 1.000
_exptl_absorpt_correction_T_min 0.644
_exptl_absorpt_correction_type gaussian
_exptl_absorpt_process_details
;
CrysAlisPro 1.171.40.80a (Rigaku Oxford Diffraction, 2020)
Numerical absorption correction based on gaussian integration over
			a multifaceted crystal model
Empirical absorption correction using spherical harmonics,
 implemented in SCALE3 ABSPACK scaling algorithm.
;
_exptl_crystal_colour red
_exptl_crystal_colour_primary red
_exptl_crystal_density_diffrn 1.414
_exptl_crystal_description prism
_exptl_crystal_F_000 1616
_exptl_crystal_size_max 0.181
_exptl_crystal_size_mid 0.131
_exptl_crystal_size_min 0.055
_refine_diff_density_max 0.539
_refine_diff_density_min -0.490
_refine_diff_density_rms 0.077
_refine_ls_extinction_method none
_refine_ls_goodness_of_fit_ref 1.053
_refine_ls_hydrogen_treatment mixed
_refine_ls_matrix_type full
_refine_ls_number_parameters 464
_refine_ls_number_reflns 14072
_refine_ls_number_restraints 0
_refine_ls_restrained_S_all 1.053
_refine_ls_R_factor_all 0.0414
_refine_ls_R_factor_gt 0.0322
_refine_ls_shift/su_max 0.003
_refine_ls_shift/su_mean 0.000
_refine_ls_structure_factor_coef Fsqd
_refine_ls_weighting_details 'w=1/[\s^2^(Fo^2^)+(0.0327P)^2^+1.2984P] where P=(Fo^2^+2Fc^2^)/3'
_refine_ls_weighting_scheme calc
_refine_ls_wR_factor_gt 0.0742
_refine_ls_wR_factor_ref 0.0775
_reflns_Friedel_coverage 0.000
_reflns_number_gt 11853
_reflns_number_total 14072
_reflns_threshold_expression 'I > 2\s(I)'
_cod_data_source_file d1gc04574a2.cif
_cod_data_source_block m2275a
_cod_depositor_comments 'Adding full bibliography for 7244383.cif.'
_cod_database_code 7244383
_shelx_shelxl_version_number 2014/7
_chemical_oxdiff_formula 'C40 H33 N Ru P2 O'
_chemical_oxdiff_usercomment Sayan
_shelx_space_group_comment
;
The symmetry employed for this shelxl refinement is uniquely defined
by the following loop, which should always be used as a source of
symmetry information in preference to the above space-group names.
They are only intended as comments.
;
_reflns_odcompleteness_completeness 99.99
_reflns_odcompleteness_iscentric 1
_reflns_odcompleteness_theta 33.07
_olex2_refinement_description
;
1. Fixed Uiso
 At 1.2 times of:
  All C(H) groups, All C(H,H) groups
2.a Secondary CH2 refined with riding coordinates:
 C15(H15A,H15B), C1(H1A,H1B), C8(H8A,H8B)
2.b Aromatic/amide H refined with riding coordinates:
 C21(H21), C23(H23), C36(H36), C24(H24), C44(H44), C41(H41), C38(H38),
 C27(H27), C17(H17), C32(H32), C11(H11), C19(H19), C25(H25), C13(H13), C45(H45),
  C12(H12), C5(H5), C37(H37), C33(H33), C18(H18), C39(H39), C29(H29), C26(H26),
 C35(H35), C20(H20), C31(H31), C30(H30), C42(H42), C4(H4), C46(H46), C43(H43),
 C3(H3)
;
_olex2_submission_special_instructions 'No special instructions were received'
_oxdiff_exptl_absorpt_empirical_details
;
Empirical correction (ABSPACK) includes:
- Absorption correction using spherical harmonics
- Frame scaling
;
_oxdiff_exptl_absorpt_empirical_full_max 1.177
_oxdiff_exptl_absorpt_empirical_full_min 0.852

loop_
_space_group_symop_operation_xyz
'x, y, z'
'-x+1/2, y+1/2, -z+1/2'
'-x, -y, -z'
'x-1/2, -y-1/2, z-1/2'

loop_
_atom_site_label
_atom_site_type_symbol
_atom_site_fract_x
_atom_site_fract_y
_atom_site_fract_z
_atom_site_U_iso_or_equiv
_atom_site_adp_type
_atom_site_occupancy
_atom_site_site_symmetry_order
_atom_site_calc_flag
_atom_site_refinement_flags_posn
_atom_site_refinement_flags_adp
_atom_site_refinement_flags_occupancy
_atom_site_disorder_assembly
_atom_site_disorder_group
Ru1 Ru 0.65047(2) 0.39434(2) 0.21842(2) 0.01359(3) Uani 1 1 d . . . . .
H H 0.5667(18) 0.4117(11) 0.2810(15) 0.039(6) Uiso 1 1 d . . . . .
P1 P 0.73813(3) 0.47296(2) 0.30906(2) 0.01507(6) Uani 1 1 d . . . . .
P2 P 0.51079(3) 0.34205(2) 0.14503(2) 0.01410(6) Uani 1 1 d . . . . .
O1 O 0.69152(12) 0.27710(6) 0.34383(9) 0.0358(3) Uani 1 1 d . . . . .
N1 N 0.67671(9) 0.45401(6) 0.10323(8) 0.0153(2) Uani 1 1 d . . . . .
C21 C 0.93503(12) 0.51738(8) 0.37622(11) 0.0233(3) Uani 1 1 d . . . . .
H21 H 0.8989 0.5403 0.4212 0.028 Uiso 1 1 calc R U . . .
C23 C 0.64244(12) 0.54018(8) 0.45579(10) 0.0224(3) Uani 1 1 d . . . . .
H23 H 0.6310 0.5762 0.4158 0.027 Uiso 1 1 calc R U . . .
C36 C 0.61687(13) 0.17249(8) 0.01507(11) 0.0241(3) Uani 1 1 d . . . . .
H36 H 0.6765 0.1454 0.0176 0.029 Uiso 1 1 calc R U . . .
C24 C 0.60667(13) 0.54445(9) 0.54447(11) 0.0269(3) Uani 1 1 d . . . . .
H24 H 0.5718 0.5834 0.5634 0.032 Uiso 1 1 calc R U . . .
C44 C 0.4188(2) 0.25675(13) 0.66351(17) 0.0537(6) Uani 1 1 d . . . . .
H44 H 0.3606 0.2556 0.7005 0.064 Uiso 1 1 calc R U . . .
C41 C 0.59091(17) 0.26162(10) 0.55295(14) 0.0389(4) Uani 1 1 d . . . . .
H41 H 0.6489 0.2633 0.5158 0.047 Uiso 1 1 calc R U . . .
C14 C 0.53150(11) 0.41847(6) -0.00165(9) 0.0153(2) Uani 1 1 d . . . . .
C38 C 0.44536(13) 0.19592(8) -0.04775(10) 0.0243(3) Uani 1 1 d . . . . .
H38 H 0.3910 0.1850 -0.0881 0.029 Uiso 1 1 calc R U . . .
C16 C 0.88068(11) 0.47543(7) 0.31513(9) 0.0168(2) Uani 1 1 d . . . . .
C27 C 0.71046(13) 0.42843(8) 0.48755(10) 0.0243(3) Uani 1 1 d . . . . .
H27 H 0.7448 0.3892 0.4690 0.029 Uiso 1 1 calc R U . . .
C17 C 0.93661(11) 0.43952(7) 0.24979(10) 0.0201(3) Uani 1 1 d . . . . .
H17 H 0.9015 0.4105 0.2096 0.024 Uiso 1 1 calc R U . . .
C32 C 0.34402(12) 0.21831(8) 0.31248(11) 0.0245(3) Uani 1 1 d . . . . .
H32 H 0.3483 0.1734 0.3323 0.029 Uiso 1 1 calc R U . . .
C11 C 0.66924(11) 0.42088(7) -0.14746(9) 0.0185(2) Uani 1 1 d . . . . .
H11 H 0.7151 0.4224 -0.1958 0.022 Uiso 1 1 calc R U . . .
C19 C 1.09709(12) 0.49024(8) 0.30453(11) 0.0253(3) Uani 1 1 d . . . . .
H19 H 1.1691 0.4957 0.3004 0.030 Uiso 1 1 calc R U . . .
C9 C 0.70572(11) 0.43495(7) -0.05970(9) 0.0166(2) Uani 1 1 d . . . . .
C25 C 0.62252(13) 0.49124(9) 0.60461(10) 0.0263(3) Uani 1 1 d . . . . .
H25 H 0.5985 0.4943 0.6638 0.032 Uiso 1 1 calc R U . . .
C13 C 0.49699(11) 0.40290(7) -0.09023(10) 0.0176(2) Uani 1 1 d . . . . .
H13 H 0.4273 0.3912 -0.1005 0.021 Uiso 1 1 calc R U . . .
C45 C 0.5173(2) 0.24708(11) 0.70014(14) 0.0451(5) Uani 1 1 d . . . . .
H45 H 0.5261 0.2392 0.7622 0.054 Uiso 1 1 calc R U . . .
C12 C 0.56459(12) 0.40449(7) -0.16337(10) 0.0193(3) Uani 1 1 d . . . . .
H12 H 0.5402 0.3947 -0.2220 0.023 Uiso 1 1 calc R U . . .
C6 C 0.82497(11) 0.50723(7) 0.02679(10) 0.0179(2) Uani 1 1 d . . . . .
C5 C 0.89834(12) 0.55927(8) 0.01894(10) 0.0221(3) Uani 1 1 d . . . . .
H5 H 0.9427 0.5599 -0.0305 0.027 Uiso 1 1 calc R U . . .
C37 C 0.53432(13) 0.15561(8) -0.04344(11) 0.0252(3) Uani 1 1 d . . . . .
H37 H 0.5387 0.1170 -0.0799 0.030 Uiso 1 1 calc R U . . .
C10 C 0.63759(10) 0.43556(6) 0.01472(9) 0.0145(2) Uani 1 1 d . . . . .
C33 C 0.41567(12) 0.24297(8) 0.25067(11) 0.0223(3) Uani 1 1 d . . . . .
H33 H 0.4674 0.2143 0.2289 0.027 Uiso 1 1 calc R U . . .
C15 C 0.45500(10) 0.41057(7) 0.07468(9) 0.0158(2) Uani 1 1 d . . . . .
H15A H 0.3862 0.3982 0.0511 0.019 Uiso 1 1 calc R U . . .
H15B H 0.4495 0.4524 0.1093 0.019 Uiso 1 1 calc R U . . .
C18 C 1.04436(12) 0.44699(8) 0.24454(10) 0.0242(3) Uani 1 1 d . . . . .
H18 H 1.0812 0.4231 0.2009 0.029 Uiso 1 1 calc R U . . .
C34 C 0.52050(11) 0.27024(7) 0.06733(9) 0.0161(2) Uani 1 1 d . . . . .
C39 C 0.43746(12) 0.25282(7) 0.00842(10) 0.0214(3) Uani 1 1 d . . . . .
H39 H 0.3770 0.2792 0.0067 0.026 Uiso 1 1 calc R U . . .
C28 C 0.41071(11) 0.31056(7) 0.22083(9) 0.0170(2) Uani 1 1 d . . . . .
C29 C 0.33293(13) 0.35274(8) 0.25424(11) 0.0240(3) Uani 1 1 d . . . . .
H29 H 0.3287 0.3978 0.2351 0.029 Uiso 1 1 calc R U . . .
C2 C 0.76511(11) 0.55675(7) 0.16723(9) 0.0172(2) Uani 1 1 d . . . . .
C26 C 0.67444(14) 0.43314(9) 0.57625(11) 0.0279(3) Uani 1 1 d . . . . .
H26 H 0.6852 0.3972 0.6166 0.033 Uiso 1 1 calc R U . . .
C35 C 0.61006(11) 0.23021(7) 0.07010(10) 0.0192(3) Uani 1 1 d . . . . .
H35 H 0.6657 0.2419 0.1087 0.023 Uiso 1 1 calc R U . . .
C20 C 1.04296(13) 0.52520(8) 0.37044(12) 0.0274(3) Uani 1 1 d . . . . .
H20 H 1.0786 0.5539 0.4108 0.033 Uiso 1 1 calc R U . . .
C1 C 0.70525(11) 0.55431(7) 0.25405(9) 0.0177(2) Uani 1 1 d . . . . .
H1A H 0.6307 0.5570 0.2412 0.021 Uiso 1 1 calc R U . . .
H1B H 0.7251 0.5921 0.2933 0.021 Uiso 1 1 calc R U . . .
C31 C 0.26616(13) 0.26047(8) 0.34472(11) 0.0258(3) Uani 1 1 d . . . . .
H31 H 0.2174 0.2438 0.3852 0.031 Uiso 1 1 calc R U . . .
C40 C 0.67261(12) 0.32334(7) 0.29704(10) 0.0214(3) Uani 1 1 d . . . . .
C30 C 0.26142(14) 0.32776(9) 0.31625(12) 0.0287(3) Uani 1 1 d . . . . .
H30 H 0.2101 0.3564 0.3388 0.034 Uiso 1 1 calc R U . . .
C7 C 0.75464(10) 0.50594(7) 0.09952(9) 0.0155(2) Uani 1 1 d . . . . .
C42 C 0.49217(16) 0.27162(10) 0.51606(13) 0.0366(4) Uani 1 1 d . . . . .
H42 H 0.4837 0.2806 0.4542 0.044 Uiso 1 1 calc R U . . .
C4 C 0.90590(13) 0.61016(8) 0.08417(12) 0.0249(3) Uani 1 1 d . . . . .
H4 H 0.9540 0.6454 0.0783 0.030 Uiso 1 1 calc R U . . .
C46 C 0.60373(18) 0.24911(12) 0.64457(15) 0.0454(5) Uani 1 1 d . . . . .
H46 H 0.6704 0.2420 0.6693 0.054 Uiso 1 1 calc R U . . .
C22 C 0.69543(11) 0.48208(7) 0.42634(9) 0.0180(2) Uani 1 1 d . . . . .
C43 C 0.40709(19) 0.26836(13) 0.57012(17) 0.0518(6) Uani 1 1 d . . . . .
H43 H 0.3405 0.2739 0.5446 0.062 Uiso 1 1 calc R U . . .
C3 C 0.84062(12) 0.60760(7) 0.15817(11) 0.0214(3) Uani 1 1 d . . . . .
H3 H 0.8472 0.6407 0.2032 0.026 Uiso 1 1 calc R U . . .
C8 C 0.81877(11) 0.44873(7) -0.03822(10) 0.0190(2) Uani 1 1 d . . . . .
H8A H 0.8512 0.4087 -0.0111 0.023 Uiso 1 1 calc R U . . .
H8B H 0.8554 0.4598 -0.0935 0.023 Uiso 1 1 calc R U . . .

loop_
_atom_site_aniso_label
_atom_site_aniso_U_11
_atom_site_aniso_U_22
_atom_site_aniso_U_33
_atom_site_aniso_U_23
_atom_site_aniso_U_13
_atom_site_aniso_U_12
Ru1 0.01478(5) 0.01462(5) 0.01135(5) 0.00020(3) -0.00035(3) -0.00189(3)
P1 0.01549(15) 0.01678(14) 0.01288(15) -0.00105(11) -0.00110(11) -0.00146(11)
P2 0.01460(15) 0.01486(14) 0.01285(14) -0.00061(11) 0.00079(11) -0.00183(11)
O1 0.0525(8) 0.0244(6) 0.0302(7) 0.0089(5) -0.0120(6) -0.0049(5)
N1 0.0155(5) 0.0165(5) 0.0137(5) 0.0002(4) -0.0005(4) -0.0025(4)
C21 0.0200(7) 0.0246(7) 0.0251(7) -0.0058(6) -0.0030(5) -0.0011(5)
C23 0.0225(7) 0.0263(7) 0.0185(7) -0.0014(5) 0.0015(5) 0.0016(5)
C36 0.0239(7) 0.0214(6) 0.0272(8) -0.0040(5) 0.0079(6) 0.0003(5)
C24 0.0257(8) 0.0341(8) 0.0211(7) -0.0054(6) 0.0034(6) 0.0027(6)
C44 0.0502(14) 0.0650(15) 0.0464(13) 0.0093(11) 0.0128(11) 0.0116(11)
C41 0.0413(11) 0.0413(10) 0.0339(10) 0.0029(8) -0.0018(8) -0.0066(8)
C14 0.0165(6) 0.0153(5) 0.0141(6) 0.0015(4) 0.0007(4) 0.0007(4)
C38 0.0279(8) 0.0267(7) 0.0184(7) -0.0041(5) -0.0008(6) -0.0090(6)
C16 0.0167(6) 0.0186(6) 0.0149(6) 0.0014(4) -0.0020(5) -0.0006(5)
C27 0.0314(8) 0.0246(7) 0.0169(6) -0.0017(5) -0.0006(6) 0.0007(6)
C17 0.0191(6) 0.0251(6) 0.0159(6) 0.0003(5) -0.0005(5) 0.0011(5)
C32 0.0243(7) 0.0237(7) 0.0255(7) 0.0068(6) 0.0026(6) -0.0040(5)
C11 0.0205(6) 0.0206(6) 0.0143(6) 0.0005(5) 0.0022(5) 0.0016(5)
C19 0.0179(7) 0.0311(7) 0.0268(8) 0.0086(6) 0.0001(6) -0.0018(5)
C9 0.0167(6) 0.0172(5) 0.0160(6) 0.0004(4) 0.0012(5) 0.0009(4)
C25 0.0254(8) 0.0379(8) 0.0155(6) -0.0036(6) 0.0025(5) -0.0047(6)
C13 0.0179(6) 0.0184(6) 0.0165(6) 0.0000(5) -0.0027(5) -0.0001(5)
C45 0.0633(15) 0.0430(11) 0.0290(10) 0.0063(8) -0.0017(9) -0.0046(10)
C12 0.0235(7) 0.0211(6) 0.0132(6) -0.0007(5) -0.0020(5) 0.0016(5)
C6 0.0163(6) 0.0206(6) 0.0168(6) 0.0022(5) 0.0005(5) -0.0008(5)
C5 0.0187(7) 0.0264(7) 0.0213(7) 0.0041(5) 0.0030(5) -0.0042(5)
C37 0.0329(8) 0.0222(7) 0.0208(7) -0.0076(5) 0.0080(6) -0.0058(6)
C10 0.0163(6) 0.0148(5) 0.0123(5) 0.0010(4) -0.0009(4) 0.0002(4)
C33 0.0213(7) 0.0225(6) 0.0230(7) 0.0031(5) 0.0042(5) -0.0002(5)
C15 0.0141(6) 0.0178(5) 0.0156(6) 0.0007(4) 0.0011(4) 0.0000(4)
C18 0.0221(7) 0.0329(8) 0.0176(7) 0.0039(6) 0.0030(5) 0.0031(6)
C34 0.0169(6) 0.0170(5) 0.0143(6) -0.0012(4) 0.0020(5) -0.0025(4)
C39 0.0210(7) 0.0229(6) 0.0204(7) -0.0012(5) -0.0023(5) -0.0029(5)
C28 0.0159(6) 0.0191(6) 0.0159(6) -0.0001(5) 0.0005(5) -0.0032(5)
C29 0.0259(7) 0.0214(6) 0.0248(7) 0.0004(5) 0.0079(6) 0.0004(5)
C2 0.0185(6) 0.0162(5) 0.0170(6) 0.0009(5) -0.0019(5) -0.0003(4)
C26 0.0362(9) 0.0313(8) 0.0160(7) 0.0017(6) -0.0009(6) -0.0031(6)
C35 0.0179(6) 0.0206(6) 0.0191(6) -0.0007(5) 0.0014(5) -0.0014(5)
C20 0.0211(7) 0.0298(8) 0.0312(8) -0.0025(6) -0.0050(6) -0.0045(6)
C1 0.0202(6) 0.0165(5) 0.0163(6) -0.0012(5) -0.0011(5) -0.0005(5)
C31 0.0223(7) 0.0327(8) 0.0225(7) 0.0039(6) 0.0062(6) -0.0051(6)
C40 0.0263(7) 0.0205(6) 0.0172(6) 0.0004(5) -0.0038(5) -0.0039(5)
C30 0.0268(8) 0.0321(8) 0.0278(8) 0.0018(6) 0.0115(6) 0.0035(6)
C7 0.0144(6) 0.0170(5) 0.0151(6) 0.0024(4) -0.0007(4) -0.0015(4)
C42 0.0428(11) 0.0374(9) 0.0293(9) 0.0004(7) -0.0051(8) 0.0050(8)
C4 0.0236(7) 0.0226(7) 0.0285(8) 0.0039(6) 0.0003(6) -0.0088(5)
C46 0.0432(12) 0.0540(12) 0.0384(11) 0.0101(9) -0.0121(9) -0.0098(9)
C22 0.0170(6) 0.0219(6) 0.0150(6) -0.0030(5) -0.0014(5) -0.0038(5)
C43 0.0383(12) 0.0703(15) 0.0465(13) 0.0087(11) -0.0042(9) 0.0137(11)
C3 0.0234(7) 0.0180(6) 0.0226(7) -0.0004(5) -0.0020(5) -0.0042(5)
C8 0.0165(6) 0.0234(6) 0.0171(6) 0.0005(5) 0.0021(5) -0.0001(5)

loop_
_atom_type_symbol
_atom_type_description
_atom_type_scat_dispersion_real
_atom_type_scat_dispersion_imag
_atom_type_scat_source
C C 0.0033 0.0016 'International Tables Vol C Tables 4.2.6.8 and 6.1.1.4'
H H 0.0000 0.0000 'International Tables Vol C Tables 4.2.6.8 and 6.1.1.4'
N N 0.0061 0.0033 'International Tables Vol C Tables 4.2.6.8 and 6.1.1.4'
O O 0.0106 0.0060 'International Tables Vol C Tables 4.2.6.8 and 6.1.1.4'
P P 0.1023 0.0942 'International Tables Vol C Tables 4.2.6.8 and 6.1.1.4'
Ru Ru -1.2594 0.8363 'International Tables Vol C Tables 4.2.6.8 and 6.1.1.4'

loop_
_exptl_crystal_face_index_h
_exptl_crystal_face_index_k
_exptl_crystal_face_index_l
_exptl_crystal_face_perp_dist
1 0 1 0.0396
-1 0 -1 0.0157
0 1 0 0.0846
-1 2 2 0.0534
1 -2 -2 0.0771
0 -2 1 0.0587
0 2 -1 0.0873
2 -2 -1 0.0757
-2 2 1 0.0418
-1 1 0 0.0310
0 1 -1 0.0802
-2 -1 1 0.0637
0 -1 1 0.0631
-2 -2 -1 0.0323
-1 -1 -2 0.0371
-1 0 -2 0.0318

loop_
_geom_angle_atom_site_label_1
_geom_angle_atom_site_label_2
_geom_angle_atom_site_label_3
_geom_angle
_geom_angle_site_symmetry_1
_geom_angle_site_symmetry_3
_geom_angle_publ_flag
P1 Ru1 H 80.5(9) . . ?
P2 Ru1 H 80.1(9) . . ?
P2 Ru1 P1 157.966(13) . . ?
N1 Ru1 H 120.5(9) . . ?
N1 Ru1 P1 90.48(3) . . ?
N1 Ru1 P2 90.35(3) . . ?
C40 Ru1 H 83.5(9) . . ?
C40 Ru1 P1 94.47(5) . . ?
C40 Ru1 P2 93.71(5) . . ?
C40 Ru1 N1 155.92(6) . . ?
C16 P1 Ru1 121.22(5) . . ?
C16 P1 C1 102.63(6) . . ?
C16 P1 C22 105.56(6) . . ?
C1 P1 Ru1 102.89(5) . . ?
C22 P1 Ru1 117.25(5) . . ?
C22 P1 C1 105.06(6) . . ?
C15 P2 Ru1 103.06(4) . . ?
C34 P2 Ru1 125.15(5) . . ?
C34 P2 C15 104.23(6) . . ?
C34 P2 C28 100.23(6) . . ?
C28 P2 Ru1 114.33(5) . . ?
C28 P2 C15 108.89(6) . . ?
C10 N1 Ru1 122.34(8) . . ?
C7 N1 Ru1 123.66(9) . . ?
C7 N1 C10 112.23(11) . . ?
C16 C21 H21 119.7 . . ?
C20 C21 H21 119.7 . . ?
C20 C21 C16 120.54(15) . . ?
C24 C23 H23 119.7 . . ?
C24 C23 C22 120.56(14) . . ?
C22 C23 H23 119.7 . . ?
C37 C36 H36 120.1 . . ?
C37 C36 C35 119.81(15) . . ?
C35 C36 H36 120.1 . . ?
C23 C24 H24 119.8 . . ?
C25 C24 C23 120.43(15) . . ?
C25 C24 H24 119.8 . . ?
C45 C44 H44 120.4 . . ?
C45 C44 C43 119.2(2) . . ?
C43 C44 H44 120.4 . . ?
C42 C41 H41 120.0 . . ?
C46 C41 H41 120.0 . . ?
C46 C41 C42 120.1(2) . . ?
C13 C14 C10 119.62(12) . . ?
C13 C14 C15 118.08(12) . . ?
C10 C14 C15 122.10(12) . . ?
C37 C38 H38 120.0 . . ?
C37 C38 C39 119.97(14) . . ?
C39 C38 H38 120.0 . . ?
C21 C16 P1 122.18(11) . . ?
C21 C16 C17 118.98(13) . . ?
C17 C16 P1 118.48(11) . . ?
C26 C27 H27 119.7 . . ?
C26 C27 C22 120.56(15) . . ?
C22 C27 H27 119.7 . . ?
C16 C17 H17 119.8 . . ?
C18 C17 C16 120.37(14) . . ?
C18 C17 H17 119.8 . . ?
C33 C32 H32 119.9 . . ?
C31 C32 H32 119.9 . . ?
C31 C32 C33 120.17(14) . . ?
C9 C11 H11 119.8 . . ?
C9 C11 C12 120.39(13) . . ?
C12 C11 H11 119.8 . . ?
C18 C19 H19 119.9 . . ?
C20 C19 H19 119.9 . . ?
C20 C19 C18 120.27(15) . . ?
C11 C9 C10 121.27(13) . . ?
C11 C9 C8 122.42(12) . . ?
C10 C9 C8 116.29(12) . . ?
C24 C25 H25 120.2 . . ?
C24 C25 C26 119.68(14) . . ?
C26 C25 H25 120.2 . . ?
C14 C13 H13 119.2 . . ?
C12 C13 C14 121.55(13) . . ?
C12 C13 H13 119.2 . . ?
C44 C45 H45 120.0 . . ?
C44 C45 C46 120.0(2) . . ?
C46 C45 H45 120.0 . . ?
C11 C12 C13 119.01(13) . . ?
C11 C12 H12 120.5 . . ?
C13 C12 H12 120.5 . . ?
C5 C6 C7 121.08(13) . . ?
C5 C6 C8 122.55(13) . . ?
C7 C6 C8 116.33(12) . . ?
C6 C5 H5 119.7 . . ?
C4 C5 C6 120.62(14) . . ?
C4 C5 H5 119.7 . . ?
C36 C37 H37 119.8 . . ?
C38 C37 C36 120.34(14) . . ?
C38 C37 H37 119.8 . . ?
C14 C10 N1 122.15(12) . . ?
C9 C10 N1 119.74(12) . . ?
C9 C10 C14 118.10(12) . . ?
C32 C33 H33 119.7 . . ?
C32 C33 C28 120.60(14) . . ?
C28 C33 H33 119.7 . . ?
P2 C15 H15A 110.9 . . ?
P2 C15 H15B 110.9 . . ?
C14 C15 P2 104.09(9) . . ?
C14 C15 H15A 110.9 . . ?
C14 C15 H15B 110.9 . . ?
H15A C15 H15B 109.0 . . ?
C17 C18 H18 120.0 . . ?
C19 C18 C17 119.94(14) . . ?
C19 C18 H18 120.0 . . ?
C39 C34 P2 121.14(11) . . ?
C35 C34 P2 119.11(10) . . ?
C35 C34 C39 119.68(13) . . ?
C38 C39 C34 119.96(14) . . ?
C38 C39 H39 120.0 . . ?
C34 C39 H39 120.0 . . ?
C33 C28 P2 119.07(11) . . ?
C29 C28 P2 121.96(11) . . ?
C29 C28 C33 118.86(13) . . ?
C28 C29 H29 119.9 . . ?
C28 C29 C30 120.28(14) . . ?
C30 C29 H29 119.9 . . ?
C7 C2 C1 122.18(12) . . ?
C3 C2 C1 117.95(12) . . ?
C3 C2 C7 119.58(13) . . ?
C27 C26 H26 119.9 . . ?
C25 C26 C27 120.25(15) . . ?
C25 C26 H26 119.9 . . ?
C36 C35 H35 119.9 . . ?
C34 C35 C36 120.22(14) . . ?
C34 C35 H35 119.9 . . ?
C21 C20 H20 120.1 . . ?
C19 C20 C21 119.86(15) . . ?
C19 C20 H20 120.1 . . ?
P1 C1 H1A 110.4 . . ?
P1 C1 H1B 110.4 . . ?
C2 C1 P1 106.60(9) . . ?
C2 C1 H1A 110.4 . . ?
C2 C1 H1B 110.4 . . ?
H1A C1 H1B 108.6 . . ?
C32 C31 H31 120.2 . . ?
C32 C31 C30 119.58(14) . . ?
C30 C31 H31 120.2 . . ?
O1 C40 Ru1 176.00(15) . . ?
C29 C30 H30 119.8 . . ?
C31 C30 C29 120.50(15) . . ?
C31 C30 H30 119.8 . . ?
C6 C7 N1 119.84(12) . . ?
C6 C7 C2 117.87(12) . . ?
C2 C7 N1 122.28(12) . . ?
C41 C42 H42 120.0 . . ?
C43 C42 C41 120.0(2) . . ?
C43 C42 H42 120.0 . . ?
C5 C4 H4 120.6 . . ?
C3 C4 C5 118.78(13) . . ?
C3 C4 H4 120.6 . . ?
C41 C46 C45 120.0(2) . . ?
C41 C46 H46 120.0 . . ?
C45 C46 H46 120.0 . . ?
C23 C22 P1 121.81(11) . . ?
C27 C22 P1 119.59(11) . . ?
C27 C22 C23 118.51(13) . . ?
C44 C43 H43 119.7 . . ?
C42 C43 C44 120.6(2) . . ?
C42 C43 H43 119.7 . . ?
C2 C3 H3 119.0 . . ?
C4 C3 C2 121.95(14) . . ?
C4 C3 H3 119.0 . . ?
C9 C8 H8A 110.1 . . ?
C9 C8 H8B 110.1 . . ?
C6 C8 C9 108.19(11) . . ?
C6 C8 H8A 110.1 . . ?
C6 C8 H8B 110.1 . . ?
H8A C8 H8B 108.4 . . ?

loop_
_geom_bond_atom_site_label_1
_geom_bond_atom_site_label_2
_geom_bond_distance
_geom_bond_site_symmetry_2
_geom_bond_publ_flag
Ru1 H 1.47(2) . ?
Ru1 P1 2.3137(4) . ?
Ru1 P2 2.3087(4) . ?
Ru1 N1 2.0903(11) . ?
Ru1 C40 1.8288(15) . ?
P1 C16 1.8235(14) . ?
P1 C1 1.8351(14) . ?
P1 C22 1.8258(14) . ?
P2 C15 1.8325(14) . ?
P2 C34 1.8198(13) . ?
P2 C28 1.8205(14) . ?
O1 C40 1.1613(18) . ?
N1 C10 1.4304(17) . ?
N1 C7 1.4274(17) . ?
C21 H21 0.9300 . ?
C21 C16 1.394(2) . ?
C21 C20 1.392(2) . ?
C23 H23 0.9300 . ?
C23 C24 1.391(2) . ?
C23 C22 1.399(2) . ?
C36 H36 0.9300 . ?
C36 C37 1.388(2) . ?
C36 C35 1.396(2) . ?
C24 H24 0.9300 . ?
C24 C25 1.381(2) . ?
C44 H44 0.9300 . ?
C44 C45 1.373(3) . ?
C44 C43 1.396(3) . ?
C41 H41 0.9300 . ?
C41 C42 1.378(3) . ?
C41 C46 1.375(3) . ?
C14 C13 1.3995(19) . ?
C14 C10 1.4133(19) . ?
C14 C15 1.5099(18) . ?
C38 H38 0.9300 . ?
C38 C37 1.386(2) . ?
C38 C39 1.393(2) . ?
C16 C17 1.399(2) . ?
C27 H27 0.9300 . ?
C27 C26 1.393(2) . ?
C27 C22 1.396(2) . ?
C17 H17 0.9300 . ?
C17 C18 1.389(2) . ?
C32 H32 0.9300 . ?
C32 C33 1.389(2) . ?
C32 C31 1.385(2) . ?
C11 H11 0.9300 . ?
C11 C9 1.3900(19) . ?
C11 C12 1.391(2) . ?
C19 H19 0.9300 . ?
C19 C18 1.389(2) . ?
C19 C20 1.383(2) . ?
C9 C10 1.4109(19) . ?
C9 C8 1.498(2) . ?
C25 H25 0.9300 . ?
C25 C26 1.388(2) . ?
C13 H13 0.9300 . ?
C13 C12 1.392(2) . ?
C45 H45 0.9300 . ?
C45 C46 1.387(3) . ?
C12 H12 0.9300 . ?
C6 C5 1.393(2) . ?
C6 C7 1.4098(19) . ?
C6 C8 1.495(2) . ?
C5 H5 0.9300 . ?
C5 C4 1.386(2) . ?
C37 H37 0.9300 . ?
C33 H33 0.9300 . ?
C33 C28 1.399(2) . ?
C15 H15A 0.9700 . ?
C15 H15B 0.9700 . ?
C18 H18 0.9300 . ?
C34 C39 1.399(2) . ?
C34 C35 1.3886(19) . ?
C39 H39 0.9300 . ?
C28 C29 1.391(2) . ?
C29 H29 0.9300 . ?
C29 C30 1.392(2) . ?
C2 C1 1.501(2) . ?
C2 C7 1.4132(19) . ?
C2 C3 1.3968(19) . ?
C26 H26 0.9300 . ?
C35 H35 0.9300 . ?
C20 H20 0.9300 . ?
C1 H1A 0.9700 . ?
C1 H1B 0.9700 . ?
C31 H31 0.9300 . ?
C31 C30 1.387(2) . ?
C30 H30 0.9300 . ?
C42 H42 0.9300 . ?
C42 C43 1.361(3) . ?
C4 H4 0.9300 . ?
C4 C3 1.384(2) . ?
C46 H46 0.9300 . ?
C43 H43 0.9300 . ?
C3 H3 0.9300 . ?
C8 H8A 0.9700 . ?
C8 H8B 0.9700 . ?

loop_
_geom_torsion_atom_site_label_1
_geom_torsion_atom_site_label_2
_geom_torsion_atom_site_label_3
_geom_torsion_atom_site_label_4
_geom_torsion
_geom_torsion_site_symmetry_1
_geom_torsion_site_symmetry_2
_geom_torsion_site_symmetry_3
_geom_torsion_site_symmetry_4
_geom_torsion_publ_flag
Ru1 P1 C16 C21 -173.14(10) . . . . ?
Ru1 P1 C16 C17 13.82(13) . . . . ?
Ru1 P1 C1 C2 -72.43(9) . . . . ?
Ru1 P1 C22 C23 -109.19(12) . . . . ?
Ru1 P1 C22 C27 67.18(13) . . . . ?
Ru1 P2 C15 C14 74.01(9) . . . . ?
Ru1 P2 C34 C39 -163.38(9) . . . . ?
Ru1 P2 C34 C35 19.85(13) . . . . ?
Ru1 P2 C28 C33 -93.27(12) . . . . ?
Ru1 P2 C28 C29 82.89(13) . . . . ?
Ru1 N1 C10 C14 51.17(16) . . . . ?
Ru1 N1 C10 C9 -129.66(11) . . . . ?
Ru1 N1 C7 C6 129.81(11) . . . . ?
Ru1 N1 C7 C2 -49.65(17) . . . . ?
P1 C16 C17 C18 171.65(11) . . . . ?
P2 C34 C39 C38 -177.39(11) . . . . ?
P2 C34 C35 C36 176.18(11) . . . . ?
P2 C28 C29 C30 -176.23(13) . . . . ?
C21 C16 C17 C18 -1.6(2) . . . . ?
C23 C24 C25 C26 0.0(3) . . . . ?
C24 C23 C22 P1 177.10(12) . . . . ?
C24 C23 C22 C27 0.7(2) . . . . ?
C24 C25 C26 C27 0.0(3) . . . . ?
C44 C45 C46 C41 0.8(4) . . . . ?
C41 C42 C43 C44 1.7(4) . . . . ?
C14 C13 C12 C11 1.1(2) . . . . ?
C16 P1 C1 C2 54.17(10) . . . . ?
C16 P1 C22 C23 112.34(13) . . . . ?
C16 P1 C22 C27 -71.28(13) . . . . ?
C16 C21 C20 C19 -1.1(2) . . . . ?
C16 C17 C18 C19 0.1(2) . . . . ?
C32 C33 C28 P2 176.42(12) . . . . ?
C32 C33 C28 C29 0.1(2) . . . . ?
C32 C31 C30 C29 1.3(3) . . . . ?
C11 C9 C10 N1 -176.48(12) . . . . ?
C11 C9 C10 C14 2.72(19) . . . . ?
C11 C9 C8 C6 137.42(13) . . . . ?
C9 C11 C12 C13 0.5(2) . . . . ?
C13 C14 C10 N1 178.00(12) . . . . ?
C13 C14 C10 C9 -1.18(18) . . . . ?
C13 C14 C15 P2 114.99(12) . . . . ?
C45 C44 C43 C42 -1.5(4) . . . . ?
C12 C11 C9 C10 -2.4(2) . . . . ?
C12 C11 C9 C8 176.23(13) . . . . ?
C6 C5 C4 C3 1.2(2) . . . . ?
C5 C6 C7 N1 176.70(13) . . . . ?
C5 C6 C7 C2 -3.8(2) . . . . ?
C5 C6 C8 C9 -138.03(14) . . . . ?
C5 C4 C3 C2 -2.3(2) . . . . ?
C37 C36 C35 C34 0.8(2) . . . . ?
C37 C38 C39 C34 1.7(2) . . . . ?
C10 N1 C7 C6 -35.28(17) . . . . ?
C10 N1 C7 C2 145.25(13) . . . . ?
C10 C14 C13 C12 -0.7(2) . . . . ?
C10 C14 C15 P2 -59.84(14) . . . . ?
C10 C9 C8 C6 -43.89(16) . . . . ?
C33 C32 C31 C30 -1.2(3) . . . . ?
C33 C28 C29 C30 -0.1(2) . . . . ?
C15 P2 C34 C39 -45.76(13) . . . . ?
C15 P2 C34 C35 137.47(11) . . . . ?
C15 P2 C28 C33 152.10(12) . . . . ?
C15 P2 C28 C29 -31.74(14) . . . . ?
C15 C14 C13 C12 -175.66(12) . . . . ?
C15 C14 C10 N1 -7.25(19) . . . . ?
C15 C14 C10 C9 173.57(12) . . . . ?
C18 C19 C20 C21 -0.5(2) . . . . ?
C34 P2 C15 C14 -57.95(10) . . . . ?
C34 P2 C28 C33 43.09(13) . . . . ?
C34 P2 C28 C29 -140.75(13) . . . . ?
C39 C38 C37 C36 -1.5(2) . . . . ?
C39 C34 C35 C36 -0.6(2) . . . . ?
C28 P2 C15 C14 -164.24(9) . . . . ?
C28 P2 C34 C39 66.89(13) . . . . ?
C28 P2 C34 C35 -109.88(12) . . . . ?
C28 C29 C30 C31 -0.7(3) . . . . ?
C26 C27 C22 P1 -177.21(13) . . . . ?
C26 C27 C22 C23 -0.7(2) . . . . ?
C35 C36 C37 C38 0.3(2) . . . . ?
C35 C34 C39 C38 -0.6(2) . . . . ?
C20 C21 C16 P1 -170.91(12) . . . . ?
C20 C21 C16 C17 2.1(2) . . . . ?
C20 C19 C18 C17 0.9(2) . . . . ?
C1 P1 C16 C21 73.10(13) . . . . ?
C1 P1 C16 C17 -99.95(12) . . . . ?
C1 P1 C22 C23 4.29(14) . . . . ?
C1 P1 C22 C27 -179.34(12) . . . . ?
C1 C2 C7 N1 8.6(2) . . . . ?
C1 C2 C7 C6 -170.89(13) . . . . ?
C1 C2 C3 C4 174.19(14) . . . . ?
C31 C32 C33 C28 0.5(2) . . . . ?
C7 N1 C10 C14 -143.51(12) . . . . ?
C7 N1 C10 C9 35.66(16) . . . . ?
C7 C6 C5 C4 1.9(2) . . . . ?
C7 C6 C8 C9 44.33(17) . . . . ?
C7 C2 C1 P1 57.24(15) . . . . ?
C7 C2 C3 C4 0.3(2) . . . . ?
C42 C41 C46 C45 -0.5(3) . . . . ?
C46 C41 C42 C43 -0.7(3) . . . . ?
C22 P1 C16 C21 -36.71(14) . . . . ?
C22 P1 C16 C17 150.24(11) . . . . ?
C22 P1 C1 C2 164.34(9) . . . . ?
C22 C23 C24 C25 -0.3(2) . . . . ?
C22 C27 C26 C25 0.4(3) . . . . ?
C43 C44 C45 C46 0.2(4) . . . . ?
C3 C2 C1 P1 -116.46(12) . . . . ?
C3 C2 C7 N1 -177.81(13) . . . . ?
C3 C2 C7 C6 2.7(2) . . . . ?
C8 C9 C10 N1 4.82(18) . . . . ?
C8 C9 C10 C14 -175.98(12) . . . . ?
C8 C6 C5 C4 -175.68(14) . . . . ?
C8 C6 C7 N1 -5.61(19) . . . . ?
C8 C6 C7 C2 173.88(12) . . . . ?

loop_
_exptl_oxdiff_crystal_face_indexfrac_h
_exptl_oxdiff_crystal_face_indexfrac_k
_exptl_oxdiff_crystal_face_indexfrac_l
_exptl_oxdiff_crystal_face_x
_exptl_oxdiff_crystal_face_y
_exptl_oxdiff_crystal_face_z
1.0008 -0.0016 1.0000 -0.0002 -0.0733 0.0122
-1.0008 0.0016 -1.0000 0.0002 0.0733 -0.0122
0.0006 0.9997 0.0014 0.0295 -0.0035 -0.0206
-0.9957 1.9981 2.0028 0.1214 -0.0145 0.0496
0.9957 -1.9981 -2.0028 -0.1214 0.0145 -0.0496
0.0002 -2.0004 0.9972 -0.0382 -0.0198 0.0755
-0.0002 2.0004 -0.9972 0.0382 0.0198 -0.0755
1.9964 -1.9997 -1.0028 -0.1215 -0.0588 -0.0374
-1.9964 1.9997 1.0028 0.1215 0.0588 0.0374
-0.9989 1.0003 0.0014 0.0504 0.0428 0.0015
-0.0008 1.0007 -0.9986 0.0087 0.0234 -0.0549
-1.9981 -0.9995 0.9986 0.0331 0.0694 0.0991
0.0008 -1.0007 0.9986 -0.0087 -0.0234 0.0549
-2.0013 -1.9973 -1.0028 -0.0379 0.1267 0.0510
-1.0026 -0.9971 -2.0014 -0.0501 0.1037 -0.0260
-1.0021 0.0026 -2.0000 -0.0206 0.1002 -0.0466
